data_1534626
loop_
_publ_author_name
'Arakcheeva, A.V.'
'Shamrai, V.F.'
'Leonyuk, L.I.'
'Lubman, G.U.'

_publ_section_title
;
 The ordering of Ca and Sr atoms in the structure of (Ca0.5 Sr0.5) (Cu0.75
 Bi0.25) O2
;
_journal_name_full Kristallografiya
_journal_page_first 928
_journal_page_last 931
_journal_volume 39
_journal_year 1994
_chemical_formula_sum 'Bi0.5 Ca Cu1.5 O4 Sr'
_chemical_name_systematic '(Ca Sr) (Cu1.5 Bi0.5) O4'
_space_group_IT_number 123
_symmetry_space_group_name_Hall '-P 4 2'
_symmetry_space_group_name_H-M 'P 4/m m m'
_cell_angle_alpha 90
_cell_angle_beta 90
_cell_angle_gamma 90
_cell_formula_units_Z 1
_cell_length_a 5.465
_cell_length_b 5.465
_cell_length_c 3.2143
_cell_volume 95.999
_citation_journal_id_ASTM KRISAJ
_cod_data_source_file Arakcheeva_KRISAJ_1994_1435.cif
_cod_data_source_block Bi0.5Ca1Cu1.5O4Sr1
_cod_original_cell_volume 95.99901
_cod_original_formula_sum 'Bi0.5 Ca1 Cu1.5 O4 Sr1'
_cod_database_code 1534626

loop_
_symmetry_equiv_pos_as_xyz
x,y,z
-y,x,z
-x,-y,z
y,-x,z
x,-y,-z
y,x,-z
-x,y,-z
-y,-x,-z
-x,-y,-z
y,-x,-z
x,y,-z
-y,x,-z
-x,y,z
-y,-x,z
x,-y,z
y,x,z

loop_
_atom_site_label
_atom_site_type_symbol
_atom_site_fract_x
_atom_site_fract_y
_atom_site_fract_z
_atom_site_occupancy
_atom_site_U_iso_or_equiv
Sr1 Sr+2 0 0 0 1 0.0
Cu1 Cu+1 0 0.5 0.5 0.75 0.0
O1 O-2 0.258 0.258 0.5 1 0.0
Ca1 Ca+2 0.5 0.5 0 1 0.0
Bi1 Bi+3 0 0.5 0.5 0.25 0.0
